data_7711841
loop_
_publ_author_name
'Kumar, Priyaranjan'
'Singh, Prerana'
'Saren, Sanjoy'
'Sayala, Juhi'
'Sivakumar, Sri'
'Patra, Ashis K.'

_publ_section_title
;
 Quaternary Ru(II) complexes of terpyridines, saccharin and 1,2-azoles:
 effect of substituents on molecular structure, speciation, photoactivity,
 and photocytotoxicity.
;
_journal_name_full 'Dalton transactions (Cambridge, England : 2003)'
_journal_paper_doi 10.1039/d2dt02203f
_journal_year 2022
_chemical_formula_moiety 'C41 H28 N8 O6 Ru S2, 1[CH3OH]'
_chemical_formula_sum 'C41 H28 N8 O6 Ru S2'
_chemical_formula_weight 893.90
_chemical_name_systematic Ru-2pytpy-sac-in
_space_group_crystal_system triclinic
_space_group_IT_number 2
_space_group_name_Hall '-P 1'
_space_group_name_H-M_alt 'P -1'
_atom_sites_solution_hydrogens geom
_atom_sites_solution_primary iterative
_audit_creation_date 2021-01-26
_audit_creation_method
;
Olex2 1.3
(compiled 2020.11.12 svn.r5f609507 for OlexSys, GUI svn.r6226)
;
_audit_update_record
;
2021-07-16 deposited with the CCDC.	2022-11-23 downloaded from the CCDC.
;
_cell_angle_alpha 86.0730(10)
_cell_angle_beta 78.2220(10)
_cell_angle_gamma 61.2780(10)
_cell_formula_units_Z 2
_cell_length_a 12.4757(5)
_cell_length_b 12.9156(5)
_cell_length_c 13.4640(5)
_cell_measurement_reflns_used 9858
_cell_measurement_temperature 100(2)
_cell_measurement_theta_max 28.34
_cell_measurement_theta_min 2.33
_cell_volume 1861.38(13)
_computing_cell_refinement 'SAINT V8.38A (Bruker, 2018)'
_computing_data_reduction 'SAINT V8.38A (Bruker, 2018)'
_computing_molecular_graphics 'Olex2 1.3 (Dolomanov et al., 2009)'
_computing_publication_material 'Olex2 1.3 (Dolomanov et al., 2009)'
_computing_structure_refinement 'SHELXL 2017/1 (Sheldrick, 2015)'
_computing_structure_solution 'olex2.solve 1.3 (Bourhis et al., 2015)'
_diffrn_ambient_temperature 100(2)
_diffrn_measured_fraction_theta_full 0.996
_diffrn_measured_fraction_theta_max 0.996
_diffrn_measurement_device_type 'Bruker APEX-II CCD'
_diffrn_measurement_method '\f and \w scans'
_diffrn_radiation_type MoK\a
_diffrn_radiation_wavelength 0.71073
_diffrn_reflns_av_R_equivalents 0.0306
_diffrn_reflns_av_unetI/netI 0.0337
_diffrn_reflns_Laue_measured_fraction_full 0.996
_diffrn_reflns_Laue_measured_fraction_max 0.996
_diffrn_reflns_limit_h_max 16
_diffrn_reflns_limit_h_min -16
_diffrn_reflns_limit_k_max 17
_diffrn_reflns_limit_k_min -17
_diffrn_reflns_limit_l_max 17
_diffrn_reflns_limit_l_min -17
_diffrn_reflns_number 29267
_diffrn_reflns_point_group_measured_fraction_full 0.996
_diffrn_reflns_point_group_measured_fraction_max 0.996
_diffrn_reflns_theta_full 25.242
_diffrn_reflns_theta_max 28.337
_diffrn_reflns_theta_min 3.093
_diffrn_source_current 1.0
_diffrn_source_power 0.05
_diffrn_source_voltage 50.0
_diffrn_standards_number 0
_exptl_absorpt_coefficient_mu 0.596
_exptl_absorpt_correction_T_max 0.7457
_exptl_absorpt_correction_T_min 0.7066
_exptl_absorpt_correction_type multi-scan
_exptl_absorpt_process_details
;
SADABS-2016/2 (Bruker,2016/2) was used for absorption correction.
wR2(int) was 0.1006 before and 0.0429 after correction.
The Ratio of minimum to maximum transmission is 0.9476.
The \l/2 correction factor is Not present.
;
_exptl_crystal_colour 'metallic blackish red'
_exptl_crystal_colour_lustre metallic
_exptl_crystal_colour_modifier blackish
_exptl_crystal_colour_primary red
_exptl_crystal_density_diffrn 1.595
_exptl_crystal_description needle
_exptl_crystal_F_000 908
_exptl_crystal_preparation 'Synthesis at ambient condition'
_exptl_crystal_recrystallization_method 'Diffusion in diethyl ether'
_exptl_crystal_size_max 0.24
_exptl_crystal_size_mid 0.22
_exptl_crystal_size_min 0.2
_refine_diff_density_max 0.708
_refine_diff_density_min -0.799
_refine_diff_density_rms 0.087
_refine_ls_extinction_method none
_refine_ls_goodness_of_fit_ref 1.049
_refine_ls_hydrogen_treatment constr
_refine_ls_matrix_type full
_refine_ls_number_parameters 523
_refine_ls_number_reflns 9250
_refine_ls_number_restraints 0
_refine_ls_restrained_S_all 1.049
_refine_ls_R_factor_all 0.0430
_refine_ls_R_factor_gt 0.0337
_refine_ls_shift/su_max 0.001
_refine_ls_shift/su_mean 0.000
_refine_ls_structure_factor_coef Fsqd
_refine_ls_weighting_details 'w=1/[\s^2^(Fo^2^)+(0.0345P)^2^+2.8631P] where P=(Fo^2^+2Fc^2^)/3'
_refine_ls_weighting_scheme calc
_refine_ls_wR_factor_gt 0.0830
_refine_ls_wR_factor_ref 0.0894
_reflns_Friedel_coverage 0.000
_reflns_number_gt 8003
_reflns_number_total 9250
_reflns_threshold_expression 'I > 2\s(I)'
_cod_data_source_file d2dt02203f2.cif
_cod_data_source_block 30octc_0m
_cod_database_code 7711841
_shelx_shelxl_version_number 2017/1
_shelx_space_group_comment
;
The symmetry employed for this shelxl refinement is uniquely defined
by the following loop, which should always be used as a source of
symmetry information in preference to the above space-group names.
They are only intended as comments.
;
_shelx_estimated_absorpt_t_max 0.890
_shelx_estimated_absorpt_t_min 0.870
_olex2_refinement_description
;
1. Fixed Uiso
 At 1.2 times of:
  All C(H) groups, All N(H) groups
2.a Aromatic/amide H refined with riding coordinates:
 N7(H7), C12(H12), C28(H28), C33(H33), C32(H32), C35(H35), C24(H24), C21(H21),
 C27(H27), C5(H5), C31(H31), C10(H10), C38(H38), C37(H37), C34(H34), C26(H26),
 C11(H11), C4(H4), C2(H2), C9(H9), C25(H25), C3(H3), C16(H16), C40(H40),
 C39(H39), C18(H18), C15(H15), C17(H17)
;
_smtbx_masks_special_details
;
A solvent mask was calculated and 38 electrons were 
found in a volume of 93\%A^3^ in 1 void per unit cell. 
This is consistent with the presence of 
1[CH3OH] per Formula Unitwhich account for 36 electrons 
per unit cell.
;
_smtbx_masks_void_probe_radius 1.2
_smtbx_masks_void_truncation_radius 1.2
_olex2_date_sample_completion 2017-10-30
_olex2_date_sample_data_collection 2017-10-30
_olex2_date_sample_submission 2017-10-30
_olex2_exptl_crystal_mounting_method 'Glass fiber'
_olex2_submission_original_sample_id Ru-2pytpy-sac-in
_olex2_submission_special_instructions 'No special instructions were received'

loop_
_space_group_symop_operation_xyz
'x, y, z'
'-x, -y, -z'

loop_
_atom_site_label
_atom_site_type_symbol
_atom_site_fract_x
_atom_site_fract_y
_atom_site_fract_z
_atom_site_U_iso_or_equiv
_atom_site_adp_type
_atom_site_occupancy
_atom_site_site_symmetry_order
_atom_site_calc_flag
_atom_site_refinement_flags_posn
_atom_site_refinement_flags_adp
_atom_site_refinement_flags_occupancy
_atom_site_disorder_assembly
_atom_site_disorder_group
Ru1 Ru 0.03069(2) 0.23845(2) 0.71578(2) 0.01355(6) Uani 1 1 d . . . . .
S2 S 0.19343(5) 0.14626(5) 0.90007(4) 0.01564(11) Uani 1 1 d . . . . .
S1 S -0.17971(5) 0.19043(5) 0.64049(4) 0.01785(12) Uani 1 1 d . . . . .
N4 N -0.09012(17) 0.27673(16) 0.84342(14) 0.0130(3) Uani 1 1 d . . . . .
N1 N -0.10980(18) 0.27132(17) 0.63325(14) 0.0166(4) Uani 1 1 d . . . . .
O6 O 0.26236(17) 0.32170(16) 0.69412(13) 0.0220(4) Uani 1 1 d . . . . .
N2 N 0.17733(17) 0.21475(16) 0.79150(14) 0.0144(4) Uani 1 1 d . . . . .
N3 N -0.03460(18) 0.42081(17) 0.73075(15) 0.0182(4) Uani 1 1 d . . . . .
O2 O -0.25379(16) 0.20064(15) 0.73998(13) 0.0210(3) Uani 1 1 d . . . . .
N5 N 0.05204(17) 0.07185(16) 0.75344(14) 0.0147(4) Uani 1 1 d . . . . .
O4 O 0.08245(15) 0.20470(16) 0.97654(13) 0.0229(4) Uani 1 1 d . . . . .
O5 O 0.24175(16) 0.02111(15) 0.88479(13) 0.0215(4) Uani 1 1 d . . . . .
O3 O -0.10194(18) 0.42241(18) 0.53486(14) 0.0297(4) Uani 1 1 d . . . . .
C14 C 0.2528(2) 0.2662(2) 0.77116(17) 0.0175(4) Uani 1 1 d . . . . .
O1 O -0.09433(16) 0.07204(15) 0.60129(14) 0.0245(4) Uani 1 1 d . . . . .
C41 C 0.3292(2) 0.1313(2) 0.45798(18) 0.0193(5) Uani 1 1 d . . . . .
C30 C -0.0278(2) 0.07329(19) 0.83960(16) 0.0141(4) Uani 1 1 d . . . . .
N8 N -0.45637(19) 0.48351(18) 1.11941(15) 0.0205(4) Uani 1 1 d . . . . .
N6 N 0.15301(18) 0.18411(17) 0.57292(14) 0.0176(4) Uani 1 1 d . . . . .
C23 C -0.3842(2) 0.3667(2) 1.09964(16) 0.0154(4) Uani 1 1 d . . . . .
N7 N 0.26247(19) 0.18719(18) 0.54939(15) 0.0200(4) Uani 1 1 d . . . . .
H7 H 0.287032 0.220714 0.587963 0.024 Uiso 1 1 calc R U . . .
C12 C 0.4187(2) 0.2796(2) 0.85014(19) 0.0221(5) Uani 1 1 d . . . . .
H12 H 0.433377 0.328100 0.798810 0.026 Uiso 1 1 calc R U . . .
C7 C -0.1434(2) 0.3543(2) 0.55914(18) 0.0203(5) Uani 1 1 d . . . . .
C13 C 0.3305(2) 0.2438(2) 0.84917(17) 0.0169(4) Uani 1 1 d . . . . .
C28 C -0.2036(2) 0.21588(19) 0.97560(16) 0.0148(4) Uani 1 1 d . . . . .
H28 H -0.217784 0.154739 1.008227 0.018 Uiso 1 1 calc R U . . .
C8 C 0.3090(2) 0.17506(19) 0.92554(17) 0.0159(4) Uani 1 1 d . . . . .
C33 C 0.1348(2) -0.1377(2) 0.73749(18) 0.0209(5) Uani 1 1 d . . . . .
H33 H 0.192173 -0.209908 0.700796 0.025 Uiso 1 1 calc R U . . .
C32 C 0.0530(2) -0.1363(2) 0.82471(18) 0.0204(5) Uani 1 1 d . . . . .
H32 H 0.052848 -0.207151 0.848520 0.025 Uiso 1 1 calc R U . . .
C35 C 0.1479(2) 0.1272(2) 0.49696(17) 0.0185(5) Uani 1 1 d . . . . .
H35 H 0.081180 0.112124 0.494219 0.022 Uiso 1 1 calc R U . . .
C24 C -0.4124(2) 0.2842(2) 1.15283(17) 0.0178(4) Uani 1 1 d . . . . .
H24 H -0.357814 0.202010 1.139964 0.021 Uiso 1 1 calc R U . . .
C1 C -0.2749(2) 0.2699(2) 0.55271(18) 0.0205(5) Uani 1 1 d . . . . .
C29 C -0.1110(2) 0.19000(19) 0.89034(16) 0.0140(4) Uani 1 1 d . . . . .
C36 C 0.2568(2) 0.0923(2) 0.42060(17) 0.0185(5) Uani 1 1 d . . . . .
C21 C -0.2506(2) 0.4196(2) 0.96517(18) 0.0198(5) Uani 1 1 d . . . . .
H21 H -0.297332 0.499094 0.990528 0.024 Uiso 1 1 calc R U . . .
C27 C -0.5594(2) 0.5194(2) 1.19141(19) 0.0244(5) Uani 1 1 d . . . . .
H27 H -0.609767 0.601760 1.206583 0.029 Uiso 1 1 calc R U . . .
C5 C -0.2984(2) 0.4261(2) 0.43700(19) 0.0247(5) Uani 1 1 d . . . . .
H5 H -0.275461 0.483406 0.407860 0.030 Uiso 1 1 calc R U . . .
C19 C -0.1214(2) 0.4703(2) 0.8176(2) 0.0242(5) Uani 1 1 d . . . . .
C31 C -0.0289(2) -0.0292(2) 0.87683(18) 0.0181(4) Uani 1 1 d . . . . .
H31 H -0.085104 -0.026135 0.937383 0.022 Uiso 1 1 calc R U . . .
C10 C 0.4632(2) 0.1720(2) 1.0039(2) 0.0234(5) Uani 1 1 d . . . . .
H10 H 0.510380 0.147258 1.056252 0.028 Uiso 1 1 calc R U . . .
C38 C 0.4186(2) 0.0104(2) 0.27401(19) 0.0260(5) Uani 1 1 d . . . . .
H38 H 0.450607 -0.029561 0.209500 0.031 Uiso 1 1 calc R U . . .
C37 C 0.3020(2) 0.0315(2) 0.32540(19) 0.0228(5) Uani 1 1 d . . . . .
H37 H 0.253908 0.006018 0.297820 0.027 Uiso 1 1 calc R U . . .
C22 C -0.2766(2) 0.3324(2) 1.01379(17) 0.0157(4) Uani 1 1 d . . . . .
C34 C 0.1320(2) -0.0327(2) 0.70441(17) 0.0185(5) Uani 1 1 d . . . . .
H34 H 0.188696 -0.034481 0.644692 0.022 Uiso 1 1 calc R U . . .
C26 C -0.5968(2) 0.4432(2) 1.24500(19) 0.0245(5) Uani 1 1 d . . . . .
H26 H -0.672123 0.472490 1.294111 0.029 Uiso 1 1 calc R U . . .
C11 C 0.4849(2) 0.2426(2) 0.9281(2) 0.0249(5) Uani 1 1 d . . . . .
H11 H 0.546157 0.265753 0.930020 0.030 Uiso 1 1 calc R U . . .
C6 C -0.2414(2) 0.3537(2) 0.51235(18) 0.0212(5) Uani 1 1 d . . . . .
C4 C -0.3898(3) 0.4118(2) 0.4059(2) 0.0278(6) Uani 1 1 d . . . . .
H4 H -0.429570 0.459654 0.354069 0.033 Uiso 1 1 calc R U . . .
C2 C -0.3672(2) 0.2548(2) 0.5236(2) 0.0253(5) Uani 1 1 d . . . . .
H2 H -0.389600 0.197139 0.552788 0.030 Uiso 1 1 calc R U . . .
C9 C 0.3736(2) 0.1372(2) 1.00401(18) 0.0201(5) Uani 1 1 d . . . . .
H9 H 0.357592 0.089616 1.055617 0.024 Uiso 1 1 calc R U . . .
C25 C -0.5218(2) 0.3238(2) 1.22522(18) 0.0221(5) Uani 1 1 d . . . . .
H25 H -0.544617 0.268990 1.260728 0.027 Uiso 1 1 calc R U . . .
C3 C -0.4248(3) 0.3285(2) 0.4494(2) 0.0284(6) Uani 1 1 d . . . . .
H3 H -0.489303 0.322143 0.427666 0.034 Uiso 1 1 calc R U . . .
C16 C -0.0520(3) 0.6112(3) 0.6907(3) 0.0425(8) Uani 1 1 d . . . . .
H16 H -0.027163 0.658806 0.645274 0.051 Uiso 1 1 calc R U . . .
C20 C -0.1566(2) 0.3891(2) 0.87999(18) 0.0180(5) Uani 1 1 d . . . . .
C40 C 0.4490(2) 0.1071(2) 0.40598(19) 0.0252(5) Uani 1 1 d . . . . .
H40 H 0.498252 0.131582 0.432983 0.030 Uiso 1 1 calc R U . . .
C39 C 0.4915(2) 0.0464(2) 0.3142(2) 0.0276(6) Uani 1 1 d . . . . .
H39 H 0.572135 0.028281 0.277019 0.033 Uiso 1 1 calc R U . . .
C18 C -0.1734(3) 0.5891(2) 0.8427(3) 0.0477(10) Uani 1 1 d . . . . .
H18 H -0.233074 0.621595 0.903748 0.057 Uiso 1 1 calc R U . . .
C15 C -0.0016(2) 0.4915(2) 0.6689(2) 0.0237(5) Uani 1 1 d . . . . .
H15 H 0.058382 0.458138 0.608224 0.028 Uiso 1 1 calc R U . . .
C17 C -0.1380(4) 0.6600(3) 0.7784(3) 0.0619(13) Uani 1 1 d . . . . .
H17 H -0.172839 0.741723 0.794801 0.074 Uiso 1 1 calc R U . . .

loop_
_atom_site_aniso_label
_atom_site_aniso_U_11
_atom_site_aniso_U_22
_atom_site_aniso_U_33
_atom_site_aniso_U_23
_atom_site_aniso_U_13
_atom_site_aniso_U_12
Ru1 0.01206(9) 0.01390(9) 0.01304(9) 0.00142(6) 0.00033(6) -0.00608(7)
S2 0.0143(3) 0.0168(3) 0.0155(3) 0.0033(2) -0.0017(2) -0.0079(2)
S1 0.0157(3) 0.0184(3) 0.0183(3) 0.0000(2) -0.0022(2) -0.0076(2)
N4 0.0107(8) 0.0124(9) 0.0141(8) 0.0012(7) -0.0005(7) -0.0049(7)
N1 0.0148(9) 0.0183(10) 0.0154(9) 0.0023(7) -0.0019(7) -0.0077(8)
O6 0.0270(9) 0.0262(9) 0.0192(8) 0.0062(7) -0.0051(7) -0.0181(8)
N2 0.0131(9) 0.0157(9) 0.0128(8) 0.0022(7) -0.0016(7) -0.0062(7)
N3 0.0138(9) 0.0159(9) 0.0215(10) 0.0025(7) 0.0007(8) -0.0065(8)
O2 0.0201(8) 0.0242(9) 0.0201(8) 0.0006(7) -0.0016(7) -0.0126(7)
N5 0.0142(9) 0.0138(9) 0.0146(9) 0.0005(7) -0.0020(7) -0.0059(7)
O4 0.0159(8) 0.0307(10) 0.0176(8) 0.0039(7) 0.0013(7) -0.0098(7)
O5 0.0245(9) 0.0181(8) 0.0252(9) 0.0056(7) -0.0078(7) -0.0122(7)
O3 0.0327(10) 0.0354(11) 0.0281(10) 0.0118(8) -0.0094(8) -0.0218(9)
C14 0.0138(10) 0.0174(11) 0.0190(11) 0.0008(8) 0.0005(8) -0.0071(9)
O1 0.0222(9) 0.0209(9) 0.0274(9) -0.0038(7) -0.0038(7) -0.0079(7)
C41 0.0194(11) 0.0176(11) 0.0169(11) 0.0017(8) 0.0017(9) -0.0079(9)
C30 0.0112(10) 0.0153(10) 0.0137(10) -0.0001(8) -0.0013(8) -0.0050(8)
N8 0.0189(10) 0.0181(10) 0.0194(10) -0.0006(8) 0.0000(8) -0.0060(8)
N6 0.0169(9) 0.0195(10) 0.0151(9) 0.0026(7) 0.0004(7) -0.0093(8)
C23 0.0131(10) 0.0164(11) 0.0144(10) -0.0012(8) -0.0012(8) -0.0056(8)
N7 0.0190(10) 0.0253(11) 0.0169(9) -0.0019(8) 0.0023(8) -0.0134(8)
C12 0.0220(12) 0.0218(12) 0.0255(12) 0.0026(9) -0.0048(10) -0.0130(10)
C7 0.0173(11) 0.0213(12) 0.0180(11) 0.0033(9) -0.0010(9) -0.0071(9)
C13 0.0158(10) 0.0142(10) 0.0179(11) -0.0019(8) -0.0010(8) -0.0055(9)
C28 0.0128(10) 0.0156(11) 0.0158(10) 0.0022(8) -0.0022(8) -0.0071(8)
C8 0.0125(10) 0.0138(10) 0.0180(10) -0.0017(8) 0.0000(8) -0.0045(8)
C33 0.0207(12) 0.0150(11) 0.0211(11) -0.0018(9) -0.0008(9) -0.0050(9)
C32 0.0241(12) 0.0146(11) 0.0216(11) 0.0021(9) -0.0029(9) -0.0091(9)
C35 0.0181(11) 0.0190(11) 0.0170(11) 0.0000(8) -0.0002(9) -0.0088(9)
C24 0.0150(10) 0.0154(11) 0.0195(11) -0.0005(8) -0.0005(9) -0.0055(9)
C1 0.0177(11) 0.0198(12) 0.0184(11) -0.0017(9) -0.0026(9) -0.0046(9)
C29 0.0127(10) 0.0136(10) 0.0148(10) 0.0010(8) -0.0026(8) -0.0057(8)
C36 0.0184(11) 0.0168(11) 0.0156(10) 0.0022(8) 0.0000(9) -0.0061(9)
C21 0.0171(11) 0.0133(11) 0.0236(12) -0.0010(8) 0.0028(9) -0.0054(9)
C27 0.0205(12) 0.0198(12) 0.0215(12) -0.0023(9) 0.0025(10) -0.0030(10)
C5 0.0246(13) 0.0224(12) 0.0207(12) 0.0012(9) -0.0038(10) -0.0065(10)
C19 0.0182(11) 0.0164(12) 0.0296(13) 0.0017(9) 0.0072(10) -0.0064(9)
C31 0.0187(11) 0.0175(11) 0.0180(11) 0.0023(8) -0.0005(9) -0.0099(9)
C10 0.0239(12) 0.0203(12) 0.0262(12) -0.0008(9) -0.0105(10) -0.0083(10)
C38 0.0278(13) 0.0191(12) 0.0190(11) -0.0015(9) 0.0055(10) -0.0052(10)
C37 0.0272(13) 0.0170(11) 0.0206(12) 0.0000(9) -0.0016(10) -0.0089(10)
C22 0.0138(10) 0.0171(11) 0.0151(10) 0.0006(8) -0.0006(8) -0.0074(9)
C34 0.0162(11) 0.0185(11) 0.0153(10) -0.0014(8) 0.0010(8) -0.0053(9)
C26 0.0168(11) 0.0254(13) 0.0210(12) -0.0007(9) 0.0042(9) -0.0049(10)
C11 0.0241(12) 0.0255(13) 0.0305(13) -0.0004(10) -0.0098(11) -0.0142(11)
C6 0.0188(11) 0.0213(12) 0.0170(11) -0.0016(9) 0.0005(9) -0.0057(9)
C4 0.0271(13) 0.0262(13) 0.0233(12) 0.0010(10) -0.0087(10) -0.0059(11)
C2 0.0245(13) 0.0252(13) 0.0253(13) -0.0009(10) -0.0049(10) -0.0109(11)
C9 0.0201(11) 0.0166(11) 0.0198(11) -0.0003(8) -0.0041(9) -0.0056(9)
C25 0.0207(12) 0.0254(13) 0.0197(11) 0.0026(9) 0.0003(9) -0.0123(10)
C3 0.0230(13) 0.0296(14) 0.0301(14) -0.0032(11) -0.0086(11) -0.0087(11)
C16 0.0433(18) 0.0193(14) 0.0506(19) 0.0072(12) 0.0172(15) -0.0145(13)
C20 0.0146(10) 0.0133(11) 0.0219(11) 0.0000(8) 0.0020(9) -0.0056(9)
C40 0.0231(12) 0.0277(13) 0.0242(12) 0.0030(10) 0.0011(10) -0.0140(11)
C39 0.0224(12) 0.0261(13) 0.0258(13) 0.0043(10) 0.0052(10) -0.0091(11)
C18 0.0472(19) 0.0154(13) 0.057(2) -0.0072(13) 0.0330(16) -0.0118(13)
C15 0.0209(12) 0.0186(12) 0.0266(13) 0.0065(9) 0.0024(10) -0.0089(10)
C17 0.064(2) 0.0124(14) 0.077(3) -0.0055(14) 0.043(2) -0.0138(14)

loop_
_atom_type_symbol
_atom_type_description
_atom_type_scat_dispersion_real
_atom_type_scat_dispersion_imag
_atom_type_scat_source
C C 0.0033 0.0016 'International Tables Vol C Tables 4.2.6.8 and 6.1.1.4'
H H 0.0000 0.0000 'International Tables Vol C Tables 4.2.6.8 and 6.1.1.4'
N N 0.0061 0.0033 'International Tables Vol C Tables 4.2.6.8 and 6.1.1.4'
O O 0.0106 0.0060 'International Tables Vol C Tables 4.2.6.8 and 6.1.1.4'
Ru Ru -1.2594 0.8363 'International Tables Vol C Tables 4.2.6.8 and 6.1.1.4'
S S 0.1246 0.1234 'International Tables Vol C Tables 4.2.6.8 and 6.1.1.4'

loop_
_geom_angle_atom_site_label_1
_geom_angle_atom_site_label_2
_geom_angle_atom_site_label_3
_geom_angle
_geom_angle_site_symmetry_1
_geom_angle_site_symmetry_3
_geom_angle_publ_flag
N4 Ru1 N1 90.59(7) . . ?
N4 Ru1 N2 92.36(7) . . ?
N4 Ru1 N3 79.09(7) . . ?
N4 Ru1 N5 79.64(7) . . ?
N4 Ru1 N6 173.14(8) . . ?
N1 Ru1 N2 175.26(7) . . ?
N3 Ru1 N1 90.09(8) . . ?
N3 Ru1 N2 86.83(7) . . ?
N3 Ru1 N6 105.93(7) . . ?
N5 Ru1 N1 91.82(7) . . ?
N5 Ru1 N2 92.36(7) . . ?
N5 Ru1 N3 158.66(7) . . ?
N5 Ru1 N6 95.41(7) . . ?
N6 Ru1 N1 84.80(7) . . ?
N6 Ru1 N2 92.58(7) . . ?
N2 S2 C8 96.85(10) . . ?
O4 S2 N2 111.29(10) . . ?
O4 S2 O5 116.12(11) . . ?
O4 S2 C8 109.41(11) . . ?
O5 S2 N2 111.16(10) . . ?
O5 S2 C8 110.31(10) . . ?
N1 S1 C1 95.81(11) . . ?
O2 S1 N1 111.29(10) . . ?
O2 S1 C1 110.84(11) . . ?
O1 S1 N1 111.55(10) . . ?
O1 S1 O2 115.83(11) . . ?
O1 S1 C1 109.75(11) . . ?
C29 N4 Ru1 118.86(14) . . ?
C20 N4 Ru1 119.91(15) . . ?
C20 N4 C29 121.10(19) . . ?
S1 N1 Ru1 123.57(11) . . ?
C7 N1 Ru1 124.24(16) . . ?
C7 N1 S1 111.82(16) . . ?
S2 N2 Ru1 120.61(10) . . ?
C14 N2 Ru1 128.30(15) . . ?
C14 N2 S2 110.22(15) . . ?
C19 N3 Ru1 112.68(15) . . ?
C15 N3 Ru1 129.28(17) . . ?
C15 N3 C19 118.0(2) . . ?
C30 N5 Ru1 113.01(14) . . ?
C34 N5 Ru1 128.75(16) . . ?
C34 N5 C30 118.23(19) . . ?
O6 C14 N2 124.8(2) . . ?
O6 C14 C13 121.7(2) . . ?
N2 C14 C13 113.42(19) . . ?
N7 C41 C36 106.7(2) . . ?
N7 C41 C40 130.9(2) . . ?
C40 C41 C36 122.3(2) . . ?
N5 C30 C29 115.41(19) . . ?
N5 C30 C31 121.8(2) . . ?
C31 C30 C29 122.8(2) . . ?
C27 N8 C23 117.9(2) . . ?
N7 N6 Ru1 124.09(15) . . ?
C35 N6 Ru1 127.76(16) . . ?
C35 N6 N7 107.54(19) . . ?
N8 C23 C24 122.1(2) . . ?
N8 C23 C22 115.6(2) . . ?
C24 C23 C22 122.3(2) . . ?
C41 N7 H7 124.6 . . ?
N6 N7 C41 110.8(2) . . ?
N6 N7 H7 124.6 . . ?
C13 C12 H12 121.0 . . ?
C11 C12 H12 121.0 . . ?
C11 C12 C13 118.1(2) . . ?
N1 C7 C6 111.7(2) . . ?
O3 C7 N1 125.7(2) . . ?
O3 C7 C6 122.6(2) . . ?
C12 C13 C14 128.2(2) . . ?
C8 C13 C14 111.7(2) . . ?
C8 C13 C12 120.0(2) . . ?
C29 C28 H28 120.1 . . ?
C29 C28 C22 119.8(2) . . ?
C22 C28 H28 120.1 . . ?
C13 C8 S2 107.72(17) . . ?
C9 C8 S2 129.25(19) . . ?
C9 C8 C13 123.0(2) . . ?
C32 C33 H33 120.4 . . ?
C32 C33 C34 119.1(2) . . ?
C34 C33 H33 120.4 . . ?
C33 C32 H32 120.6 . . ?
C33 C32 C31 118.8(2) . . ?
C31 C32 H32 120.6 . . ?
N6 C35 H35 125.0 . . ?
N6 C35 C36 110.0(2) . . ?
C36 C35 H35 125.0 . . ?
C23 C24 H24 120.6 . . ?
C23 C24 C25 118.8(2) . . ?
C25 C24 H24 120.6 . . ?
C6 C1 S1 108.01(19) . . ?
C6 C1 C2 123.1(2) . . ?
C2 C1 S1 128.9(2) . . ?
N4 C29 C30 112.86(18) . . ?
N4 C29 C28 120.5(2) . . ?
C28 C29 C30 126.7(2) . . ?
C41 C36 C35 104.9(2) . . ?
C41 C36 C37 119.7(2) . . ?
C37 C36 C35 135.3(2) . . ?
C22 C21 H21 120.2 . . ?
C20 C21 H21 120.2 . . ?
C20 C21 C22 119.6(2) . . ?
N8 C27 H27 118.2 . . ?
N8 C27 C26 123.6(2) . . ?
C26 C27 H27 118.2 . . ?
C6 C5 H5 121.1 . . ?
C4 C5 H5 121.1 . . ?
C4 C5 C6 117.8(2) . . ?
N3 C19 C20 115.3(2) . . ?
N3 C19 C18 121.6(2) . . ?
C18 C19 C20 123.1(2) . . ?
C30 C31 C32 119.4(2) . . ?
C30 C31 H31 120.3 . . ?
C32 C31 H31 120.3 . . ?
C11 C10 H10 119.5 . . ?
C9 C10 H10 119.5 . . ?
C9 C10 C11 121.0(2) . . ?
C37 C38 H38 119.0 . . ?
C37 C38 C39 122.0(2) . . ?
C39 C38 H38 119.0 . . ?
C36 C37 H37 121.3 . . ?
C38 C37 C36 117.4(2) . . ?
C38 C37 H37 121.3 . . ?
C28 C22 C23 121.9(2) . . ?
C28 C22 C21 118.4(2) . . ?
C21 C22 C23 119.6(2) . . ?
N5 C34 C33 122.7(2) . . ?
N5 C34 H34 118.7 . . ?
C33 C34 H34 118.7 . . ?
C27 C26 H26 120.9 . . ?
C25 C26 C27 118.2(2) . . ?
C25 C26 H26 120.9 . . ?
C12 C11 C10 121.2(2) . . ?
C12 C11 H11 119.4 . . ?
C10 C11 H11 119.4 . . ?
C1 C6 C7 112.3(2) . . ?
C1 C6 C5 120.2(2) . . ?
C5 C6 C7 127.5(2) . . ?
C5 C4 H4 119.4 . . ?
C5 C4 C3 121.3(2) . . ?
C3 C4 H4 119.4 . . ?
C1 C2 H2 121.8 . . ?
C3 C2 C1 116.3(2) . . ?
C3 C2 H2 121.8 . . ?
C8 C9 C10 116.7(2) . . ?
C8 C9 H9 121.6 . . ?
C10 C9 H9 121.6 . . ?
C24 C25 H25 120.3 . . ?
C26 C25 C24 119.3(2) . . ?
C26 C25 H25 120.3 . . ?
C4 C3 H3 119.3 . . ?
C2 C3 C4 121.3(3) . . ?
C2 C3 H3 119.3 . . ?
C15 C16 H16 120.4 . . ?
C17 C16 H16 120.4 . . ?
C17 C16 C15 119.3(3) . . ?
N4 C20 C21 120.6(2) . . ?
N4 C20 C19 112.9(2) . . ?
C21 C20 C19 126.4(2) . . ?
C41 C40 H40 121.6 . . ?
C39 C40 C41 116.8(3) . . ?
C39 C40 H40 121.6 . . ?
C38 C39 H39 119.1 . . ?
C40 C39 C38 121.7(2) . . ?
C40 C39 H39 119.1 . . ?
C19 C18 H18 120.2 . . ?
C17 C18 C19 119.5(3) . . ?
C17 C18 H18 120.2 . . ?
N3 C15 C16 122.4(2) . . ?
N3 C15 H15 118.8 . . ?
C16 C15 H15 118.8 . . ?
C16 C17 C18 119.2(3) . . ?
C16 C17 H17 120.4 . . ?
C18 C17 H17 120.4 . . ?

loop_
_geom_bond_atom_site_label_1
_geom_bond_atom_site_label_2
_geom_bond_distance
_geom_bond_site_symmetry_2
_geom_bond_publ_flag
Ru1 N4 1.9525(18) . ?
Ru1 N1 2.1219(19) . ?
Ru1 N2 2.1587(19) . ?
Ru1 N3 2.099(2) . ?
Ru1 N5 2.0767(19) . ?
Ru1 N6 2.1162(19) . ?
S2 N2 1.6527(19) . ?
S2 O4 1.4377(17) . ?
S2 O5 1.4411(18) . ?
S2 C8 1.752(2) . ?
S1 N1 1.640(2) . ?
S1 O2 1.4379(17) . ?
S1 O1 1.4377(18) . ?
S1 C1 1.759(2) . ?
N4 C29 1.356(3) . ?
N4 C20 1.346(3) . ?
N1 C7 1.383(3) . ?
O6 C14 1.239(3) . ?
N2 C14 1.369(3) . ?
N3 C19 1.367(3) . ?
N3 C15 1.346(3) . ?
N5 C30 1.361(3) . ?
N5 C34 1.346(3) . ?
O3 C7 1.215(3) . ?
C14 C13 1.493(3) . ?
C41 N7 1.362(3) . ?
C41 C36 1.407(3) . ?
C41 C40 1.406(3) . ?
C30 C29 1.471(3) . ?
C30 C31 1.388(3) . ?
N8 C23 1.345(3) . ?
N8 C27 1.337(3) . ?
N6 N7 1.357(3) . ?
N6 C35 1.328(3) . ?
C23 C24 1.387(3) . ?
C23 C22 1.483(3) . ?
N7 H7 0.8800 . ?
C12 H12 0.9500 . ?
C12 C13 1.386(3) . ?
C12 C11 1.385(4) . ?
C7 C6 1.489(3) . ?
C13 C8 1.381(3) . ?
C28 H28 0.9500 . ?
C28 C29 1.380(3) . ?
C28 C22 1.398(3) . ?
C8 C9 1.379(3) . ?
C33 H33 0.9500 . ?
C33 C32 1.384(3) . ?
C33 C34 1.385(3) . ?
C32 H32 0.9500 . ?
C32 C31 1.390(3) . ?
C35 H35 0.9500 . ?
C35 C36 1.417(3) . ?
C24 H24 0.9500 . ?
C24 C25 1.389(3) . ?
C1 C6 1.379(3) . ?
C1 C2 1.389(4) . ?
C36 C37 1.413(3) . ?
C21 H21 0.9500 . ?
C21 C22 1.402(3) . ?
C21 C20 1.384(3) . ?
C27 H27 0.9500 . ?
C27 C26 1.383(4) . ?
C5 H5 0.9500 . ?
C5 C6 1.391(3) . ?
C5 C4 1.384(4) . ?
C19 C20 1.473(3) . ?
C19 C18 1.383(4) . ?
C31 H31 0.9500 . ?
C10 H10 0.9500 . ?
C10 C11 1.394(4) . ?
C10 C9 1.392(3) . ?
C38 H38 0.9500 . ?
C38 C37 1.380(4) . ?
C38 C39 1.406(4) . ?
C37 H37 0.9500 . ?
C34 H34 0.9500 . ?
C26 H26 0.9500 . ?
C26 C25 1.376(4) . ?
C11 H11 0.9500 . ?
C4 H4 0.9500 . ?
C4 C3 1.397(4) . ?
C2 H2 0.9500 . ?
C2 C3 1.388(4) . ?
C9 H9 0.9500 . ?
C25 H25 0.9500 . ?
C3 H3 0.9500 . ?
C16 H16 0.9500 . ?
C16 C15 1.387(4) . ?
C16 C17 1.370(4) . ?
C40 H40 0.9500 . ?
C40 C39 1.374(4) . ?
C39 H39 0.9500 . ?
C18 H18 0.9500 . ?
C18 C17 1.382(4) . ?
C15 H15 0.9500 . ?
C17 H17 0.9500 . ?

loop_
_geom_torsion_atom_site_label_1
_geom_torsion_atom_site_label_2
_geom_torsion_atom_site_label_3
_geom_torsion_atom_site_label_4
_geom_torsion
_geom_torsion_site_symmetry_1
_geom_torsion_site_symmetry_2
_geom_torsion_site_symmetry_3
_geom_torsion_site_symmetry_4
_geom_torsion_publ_flag
Ru1 N4 C29 C30 5.0(2) . . . . ?
Ru1 N4 C29 C28 -174.07(16) . . . . ?
Ru1 N4 C20 C21 173.94(18) . . . . ?
Ru1 N4 C20 C19 -3.3(3) . . . . ?
Ru1 N1 C7 O3 -3.6(3) . . . . ?
Ru1 N1 C7 C6 177.88(14) . . . . ?
Ru1 N2 C14 O6 -12.2(3) . . . . ?
Ru1 N2 C14 C13 170.95(14) . . . . ?
Ru1 N3 C19 C20 -3.0(3) . . . . ?
Ru1 N3 C19 C18 178.3(3) . . . . ?
Ru1 N3 C15 C16 -178.6(2) . . . . ?
Ru1 N5 C30 C29 -1.3(2) . . . . ?
Ru1 N5 C30 C31 179.39(18) . . . . ?
Ru1 N5 C34 C33 -178.96(18) . . . . ?
Ru1 N6 N7 C41 171.19(15) . . . . ?
Ru1 N6 C35 C36 -171.60(15) . . . . ?
S2 N2 C14 O6 178.6(2) . . . . ?
S2 N2 C14 C13 1.7(2) . . . . ?
S2 C8 C9 C10 178.56(18) . . . . ?
S1 N1 C7 O3 -176.9(2) . . . . ?
S1 N1 C7 C6 4.6(2) . . . . ?
S1 C1 C6 C7 -3.2(2) . . . . ?
S1 C1 C6 C5 177.17(19) . . . . ?
S1 C1 C2 C3 -177.8(2) . . . . ?
N1 S1 C1 C6 5.16(18) . . . . ?
N1 S1 C1 C2 -176.1(2) . . . . ?
N1 C7 C6 C1 -0.7(3) . . . . ?
N1 C7 C6 C5 178.9(2) . . . . ?
O6 C14 C13 C12 0.9(4) . . . . ?
O6 C14 C13 C8 -176.8(2) . . . . ?
N2 S2 C8 C13 2.54(17) . . . . ?
N2 S2 C8 C9 -175.9(2) . . . . ?
N2 C14 C13 C12 177.9(2) . . . . ?
N2 C14 C13 C8 0.2(3) . . . . ?
N3 C19 C20 N4 4.1(3) . . . . ?
N3 C19 C20 C21 -173.0(2) . . . . ?
N3 C19 C18 C17 0.6(6) . . . . ?
O2 S1 N1 Ru1 65.95(15) . . . . ?
O2 S1 N1 C7 -120.74(17) . . . . ?
O2 S1 C1 C6 120.57(17) . . . . ?
O2 S1 C1 C2 -60.7(3) . . . . ?
N5 C30 C29 N4 -2.2(3) . . . . ?
N5 C30 C29 C28 176.8(2) . . . . ?
N5 C30 C31 C32 -0.4(4) . . . . ?
O4 S2 N2 Ru1 -58.69(14) . . . . ?
O4 S2 N2 C14 111.48(17) . . . . ?
O4 S2 C8 C13 -112.93(17) . . . . ?
O4 S2 C8 C9 68.6(2) . . . . ?
O5 S2 N2 Ru1 72.43(13) . . . . ?
O5 S2 N2 C14 -117.40(16) . . . . ?
O5 S2 C8 C13 118.15(16) . . . . ?
O5 S2 C8 C9 -60.3(2) . . . . ?
O3 C7 C6 C1 -179.3(2) . . . . ?
O3 C7 C6 C5 0.3(4) . . . . ?
C14 C13 C8 S2 -1.9(2) . . . . ?
C14 C13 C8 C9 176.7(2) . . . . ?
O1 S1 N1 Ru1 -65.09(15) . . . . ?
O1 S1 N1 C7 108.23(17) . . . . ?
O1 S1 C1 C6 -110.24(18) . . . . ?
O1 S1 C1 C2 68.5(3) . . . . ?
C41 C36 C37 C38 1.6(3) . . . . ?
C41 C40 C39 C38 0.2(4) . . . . ?
C30 N5 C34 C33 0.8(3) . . . . ?
N8 C23 C24 C25 3.3(4) . . . . ?
N8 C23 C22 C28 -171.1(2) . . . . ?
N8 C23 C22 C21 5.2(3) . . . . ?
N8 C27 C26 C25 2.0(4) . . . . ?
N6 C35 C36 C41 1.0(3) . . . . ?
N6 C35 C36 C37 -179.8(3) . . . . ?
C23 N8 C27 C26 -1.3(4) . . . . ?
C23 C24 C25 C26 -2.4(4) . . . . ?
N7 C41 C36 C35 -1.2(3) . . . . ?
N7 C41 C36 C37 179.5(2) . . . . ?
N7 C41 C40 C39 178.9(2) . . . . ?
N7 N6 C35 C36 -0.4(3) . . . . ?
C12 C13 C8 S2 -179.76(18) . . . . ?
C12 C13 C8 C9 -1.2(4) . . . . ?
C13 C12 C11 C10 -0.4(4) . . . . ?
C13 C8 C9 C10 0.3(3) . . . . ?
C8 S2 N2 Ru1 -172.65(11) . . . . ?
C8 S2 N2 C14 -2.48(17) . . . . ?
C33 C32 C31 C30 0.9(4) . . . . ?
C32 C33 C34 N5 -0.3(4) . . . . ?
C35 N6 N7 C41 -0.4(3) . . . . ?
C35 C36 C37 C38 -177.5(3) . . . . ?
C24 C23 C22 C28 5.8(3) . . . . ?
C24 C23 C22 C21 -177.9(2) . . . . ?
C1 S1 N1 Ru1 -179.01(12) . . . . ?
C1 S1 N1 C7 -5.69(18) . . . . ?
C1 C2 C3 C4 0.9(4) . . . . ?
C29 N4 C20 C21 -1.8(3) . . . . ?
C29 N4 C20 C19 -179.1(2) . . . . ?
C29 C30 C31 C32 -179.7(2) . . . . ?
C29 C28 C22 C23 174.6(2) . . . . ?
C29 C28 C22 C21 -1.7(3) . . . . ?
C36 C41 N7 N6 1.0(3) . . . . ?
C36 C41 C40 C39 2.2(4) . . . . ?
C27 N8 C23 C24 -1.5(4) . . . . ?
C27 N8 C23 C22 175.4(2) . . . . ?
C27 C26 C25 C24 -0.1(4) . . . . ?
C5 C4 C3 C2 -1.6(4) . . . . ?
C19 N3 C15 C16 0.3(4) . . . . ?
C19 C18 C17 C16 0.1(7) . . . . ?
C31 C30 C29 N4 177.2(2) . . . . ?
C31 C30 C29 C28 -3.9(4) . . . . ?
C37 C38 C39 C40 -1.6(4) . . . . ?
C22 C23 C24 C25 -173.4(2) . . . . ?
C22 C28 C29 N4 0.1(3) . . . . ?
C22 C28 C29 C30 -178.8(2) . . . . ?
C22 C21 C20 N4 0.1(4) . . . . ?
C22 C21 C20 C19 177.0(2) . . . . ?
C34 N5 C30 C29 178.9(2) . . . . ?
C34 N5 C30 C31 -0.4(3) . . . . ?
C34 C33 C32 C31 -0.5(4) . . . . ?
C11 C12 C13 C14 -176.4(2) . . . . ?
C11 C12 C13 C8 1.2(4) . . . . ?
C11 C10 C9 C8 0.5(4) . . . . ?
C6 C1 C2 C3 0.7(4) . . . . ?
C6 C5 C4 C3 0.7(4) . . . . ?
C4 C5 C6 C7 -178.7(2) . . . . ?
C4 C5 C6 C1 0.9(4) . . . . ?
C2 C1 C6 C7 178.0(2) . . . . ?
C2 C1 C6 C5 -1.6(4) . . . . ?
C9 C10 C11 C12 -0.5(4) . . . . ?
C20 N4 C29 C30 -179.2(2) . . . . ?
C20 N4 C29 C28 1.7(3) . . . . ?
C20 C21 C22 C23 -174.8(2) . . . . ?
C20 C21 C22 C28 1.6(4) . . . . ?
C20 C19 C18 C17 -178.0(4) . . . . ?
C40 C41 N7 N6 -176.1(2) . . . . ?
C40 C41 C36 C35 176.2(2) . . . . ?
C40 C41 C36 C37 -3.1(4) . . . . ?
C39 C38 C37 C36 0.7(4) . . . . ?
C18 C19 C20 N4 -177.2(3) . . . . ?
C18 C19 C20 C21 5.7(5) . . . . ?
C15 N3 C19 C20 177.9(2) . . . . ?
C15 N3 C19 C18 -0.8(4) . . . . ?
C15 C16 C17 C18 -0.6(7) . . . . ?
C17 C16 C15 N3 0.4(5) . . . . ?

loop_
_smtbx_masks_void_nr
_smtbx_masks_void_average_x
_smtbx_masks_void_average_y
_smtbx_masks_void_average_z
_smtbx_masks_void_volume
_smtbx_masks_void_count_electrons
_smtbx_masks_void_content
1 0.000 0.500 0.000 92.9 37.5 '2 CH3OH'
